data_4120365
loop_
_publ_author_name
'Kate Harris'
'Qing-Fu Sun'
'Sota Sato'
'Makoto Fujita'

_publ_section_title
;
 M12L24 Spheres with Endo and Exo Coordination Sites: Scaffolds for
 Non-Covalent Functionalization
;
_journal_name_full 'Journal of the American Chemical Society'
_journal_page_first 12497
_journal_page_last 12499
_journal_paper_doi 10.1021/ja4043609
_journal_volume 135
_journal_year 2013
_chemical_formula_moiety '(C456 H264 N72 Pd12) 6(B F4) 12(B F) O267.20 '
_chemical_formula_sum 'C456 H264 B18 F36 N72 O267.2 Pd12'
_chemical_formula_weight 13181.97
_chemical_name_common 'M12L24 sphere 2b from ligand 1b and Pd2+'
_chemical_name_systematic
; 
 ? 
;
_space_group_IT_number 69
_symmetry_cell_setting orthorhombic
_symmetry_space_group_name_Hall '-F 2 2'
_symmetry_space_group_name_H-M 'F m m m'
_atom_sites_solution_hydrogens geom
_atom_sites_solution_primary 'charge flipping'
_atom_sites_solution_secondary difmap
_audit_creation_method SHELXL-97
_cell_angle_alpha 90.00
_cell_angle_beta 90.00
_cell_angle_gamma 90.00
_cell_formula_units_Z 4
_cell_length_a 61.994(12)
_cell_length_b 61.977(12)
_cell_length_c 61.977(12)
_cell_measurement_reflns_used 6608
_cell_measurement_temperature 296(2)
_cell_measurement_theta_max 17.12
_cell_measurement_theta_min 0.80
_cell_volume 238128(8)
_computing_cell_refinement HKL2000
_computing_data_collection BSS
_computing_data_reduction HKL2000
_computing_molecular_graphics 'Yadokari-XG 2009'
_computing_publication_material 'Yadokari-XG 2009'
_computing_structure_refinement 'SHELXL-97 (Sheldrick, 1997)'
_computing_structure_solution superflip
_diffrn_ambient_temperature 296(2)
_diffrn_measured_fraction_theta_full 0.993
_diffrn_measured_fraction_theta_max 0.993
_diffrn_measurement_details ' 1.00 degrees, 0.5 sec, detector distance 125.60 mm, Al 1300um attn.'
_diffrn_measurement_device_type 'CCD MX225HE (Rayonix)'
_diffrn_measurement_method 'oscillation method, \w scans'
_diffrn_radiation_monochromator 'Si 111'
_diffrn_radiation_source 'SPring-8 BL41XU beamline'
_diffrn_radiation_type synchrotron
_diffrn_radiation_wavelength 1.00000
_diffrn_reflns_av_R_equivalents 0.1646
_diffrn_reflns_av_sigmaI/netI 0.1008
_diffrn_reflns_limit_h_max 36
_diffrn_reflns_limit_h_min -36
_diffrn_reflns_limit_k_max 36
_diffrn_reflns_limit_k_min -34
_diffrn_reflns_limit_l_max 36
_diffrn_reflns_limit_l_min -35
_diffrn_reflns_number 31401
_diffrn_reflns_theta_full 17.12
_diffrn_reflns_theta_max 17.12
_diffrn_reflns_theta_min 0.80
_exptl_absorpt_coefficient_mu 0.271
_exptl_absorpt_correction_T_max 0.9866
_exptl_absorpt_correction_T_min 0.9605
_exptl_absorpt_correction_type empirical
_exptl_absorpt_process_details 'HKL2000 DENZO SCALEPACK'
_exptl_crystal_colour colorless
_exptl_crystal_density_diffrn 0.368
_exptl_crystal_description cubic
_exptl_crystal_F_000 26430
_exptl_crystal_size_max 0.15
_exptl_crystal_size_mid 0.10
_exptl_crystal_size_min 0.05
_refine_diff_density_max 0.475
_refine_diff_density_min -0.299
_refine_diff_density_rms 0.081
_refine_ls_extinction_method none
_refine_ls_goodness_of_fit_ref 2.082
_refine_ls_hydrogen_treatment constr
_refine_ls_matrix_type full
_refine_ls_number_parameters 841
_refine_ls_number_reflns 6742
_refine_ls_number_restraints 569
_refine_ls_restrained_S_all 2.029
_refine_ls_R_factor_all 0.3084
_refine_ls_R_factor_gt 0.2432
_refine_ls_shift/su_max 0.000
_refine_ls_shift/su_mean 0.000
_refine_ls_structure_factor_coef Fsqd
_refine_ls_weighting_details 'calc w=1/[\s^2^(Fo^2^)+(0.2000P)^2^] where P=(Fo^2^+2Fc^2^)/3'
_refine_ls_weighting_scheme calc
_refine_ls_wR_factor_gt 0.5430
_refine_ls_wR_factor_ref 0.5713
_reflns_number_gt 3393
_reflns_number_total 6742
_reflns_threshold_expression >2\s(I)
_cod_data_source_file ja4043609_si_003.cif
_cod_data_source_block fmmm
_cod_original_cell_volume 238128(83)
_cod_original_formula_sum 'C456 H264 B18 F36 N72 O267.20 Pd12'
_cod_database_code 4120365

loop_
_symmetry_equiv_pos_as_xyz
'x, y, z'
'-x, -y, z'
'x, -y, -z'
'-x, y, -z'
'x, y+1/2, z+1/2'
'-x, -y+1/2, z+1/2'
'x, -y+1/2, -z+1/2'
'-x, y+1/2, -z+1/2'
'x+1/2, y, z+1/2'
'-x+1/2, -y, z+1/2'
'x+1/2, -y, -z+1/2'
'-x+1/2, y, -z+1/2'
'x+1/2, y+1/2, z'
'-x+1/2, -y+1/2, z'
'x+1/2, -y+1/2, -z'
'-x+1/2, y+1/2, -z'
'-x, -y, -z'
'x, y, -z'
'-x, y, z'
'x, -y, z'
'-x, -y+1/2, -z+1/2'
'x, y+1/2, -z+1/2'
'-x, y+1/2, z+1/2'
'x, -y+1/2, z+1/2'
'-x+1/2, -y, -z+1/2'
'x+1/2, y, -z+1/2'
'-x+1/2, y, z+1/2'
'x+1/2, -y, z+1/2'
'-x+1/2, -y+1/2, -z'
'x+1/2, y+1/2, -z'
'-x+1/2, y+1/2, z'
'x+1/2, -y+1/2, z'

loop_
_atom_site_label
_atom_site_type_symbol
_atom_site_fract_x
_atom_site_fract_y
_atom_site_fract_z
_atom_site_U_iso_or_equiv
_atom_site_adp_type
_atom_site_occupancy
_atom_site_symmetry_multiplicity
_atom_site_calc_flag
_atom_site_refinement_flags
_atom_site_disorder_assembly
_atom_site_disorder_group
N1A N 0.0230(4) 0.2164(7) 0.1848(8) 0.351(14) Uani 1 1 d GU . .
C1A C 0.0315(7) 0.2080(4) 0.1658(8) 0.378(18) Uani 1 1 d GU . .
H1 H 0.0265 0.1950 0.1604 0.454 Uiso 1 1 calc R . .
C2A C 0.0475(7) 0.2192(9) 0.1548(4) 0.397(18) Uani 1 1 d GU . .
H2 H 0.0532 0.2137 0.1421 0.476 Uiso 1 1 calc R . .
C3A C 0.0551(4) 0.2388(8) 0.1628(8) 0.402(18) Uani 1 1 d GDU . .
C4A C 0.0466(7) 0.2471(4) 0.1819(9) 0.384(18) Uani 1 1 d GU . .
H3 H 0.0517 0.2602 0.1872 0.461 Uiso 1 1 calc R . .
C5A C 0.0306(7) 0.2359(8) 0.1928(4) 0.374(18) Uani 1 1 d GU . .
H4 H 0.0249 0.2415 0.2056 0.449 Uiso 1 1 calc R . .
N2A N 0.1842(7) 0.2177(7) 0.0224(4) 0.328(14) Uani 1 1 d GU . .
C6A C 0.1658(7) 0.2090(4) 0.0317(7) 0.373(18) Uani 1 1 d GU . .
H5 H 0.1603 0.1960 0.0267 0.448 Uiso 1 1 calc R . .
C7A C 0.1555(4) 0.2197(8) 0.0486(7) 0.392(18) Uani 1 1 d GU . .
H6 H 0.1432 0.2139 0.0548 0.471 Uiso 1 1 calc R . .
C8A C 0.1638(7) 0.2392(8) 0.0561(5) 0.410(18) Uani 1 1 d GDU . .
C9A C 0.1822(8) 0.2479(4) 0.0468(7) 0.376(18) Uani 1 1 d GU . .
H7 H 0.1877 0.2609 0.0518 0.451 Uiso 1 1 calc R . .
C10A C 0.1924(4) 0.2372(8) 0.0300(7) 0.335(17) Uani 1 1 d GU . .
H8 H 0.2048 0.2430 0.0237 0.402 Uiso 1 1 calc R . .
C11A C 0.0732(8) 0.2469(8) 0.1514(10) 0.44(2) Uani 1 1 d DU . .
C12A C 0.0878(8) 0.2582(9) 0.1446(11) 0.48(2) Uani 1 1 d DU . .
C13A C 0.1505(9) 0.2471(10) 0.0732(8) 0.46(2) Uani 1 1 d DU . .
C14A C 0.1440(10) 0.2582(10) 0.0883(9) 0.51(2) Uani 1 1 d DU . .
N3A N 0.1312(11) 0.2967(6) 0.1326(12) 0.60(2) Uani 1 1 d GU . .
C15A C 0.1140(11) 0.2862(12) 0.1423(6) 0.58(2) Uani 1 1 d GU . .
H9 H 0.1077 0.2919 0.1547 0.697 Uiso 1 1 calc R . .
C16A C 0.1061(6) 0.2671(11) 0.1336(11) 0.54(2) Uani 1 1 d GDU . .
C17A C 0.1154(11) 0.2586(6) 0.1150(12) 0.54(2) Uani 1 1 d GU . .
H10 H 0.1101 0.2458 0.1092 0.645 Uiso 1 1 calc R . .
C18A C 0.1326(10) 0.2691(12) 0.1053(6) 0.55(2) Uani 1 1 d GDU . .
C19A C 0.1405(6) 0.2882(11) 0.1140(11) 0.58(2) Uani 1 1 d GU . .
H11 H 0.1520 0.2953 0.1075 0.701 Uiso 1 1 calc R . .
N1B N 0.2183(6) 0.1855(6) 0.0212(4) 0.357(14) Uani 1 1 d GU . .
C1B C 0.2088(4) 0.1668(6) 0.0293(5) 0.389(18) Uani 1 1 d GU . .
H12 H 0.1960 0.1617 0.0234 0.467 Uiso 1 1 calc R . .
C2B C 0.2184(5) 0.1559(5) 0.0464(6) 0.418(19) Uani 1 1 d GDU . .
H13 H 0.2120 0.1434 0.0519 0.502 Uiso 1 1 calc R . .
C3B C 0.2374(5) 0.1636(5) 0.0554(5) 0.428(18) Uani 1 1 d GDU . .
C4B C 0.2469(4) 0.1822(5) 0.0472(5) 0.416(19) Uani 1 1 d GDU . .
H14 H 0.2597 0.1874 0.0532 0.499 Uiso 1 1 calc R . .
C5B C 0.2373(6) 0.1932(4) 0.0302(5) 0.386(18) Uani 1 1 d GU . .
H15 H 0.2437 0.2056 0.0247 0.463 Uiso 1 1 calc R . .
N2B N 0.2170(6) 0.0214(4) 0.1845(6) 0.351(14) Uani 1 1 d GU . .
C6B C 0.2075(4) 0.0303(5) 0.1662(6) 0.381(18) Uani 1 1 d GU . .
H16 H 0.1943 0.0250 0.1613 0.457 Uiso 1 1 calc R . .
C7B C 0.2176(5) 0.0471(6) 0.1554(5) 0.413(19) Uani 1 1 d GDU . .
H17 H 0.2112 0.0531 0.1432 0.495 Uiso 1 1 calc R . .
C8B C 0.2372(5) 0.0550(5) 0.1627(5) 0.426(18) Uani 1 1 d GDU . .
C9B C 0.2467(4) 0.0461(6) 0.1810(5) 0.403(19) Uani 1 1 d GDU . .
H18 H 0.2599 0.0514 0.1859 0.484 Uiso 1 1 calc R . .
C10B C 0.2366(6) 0.0293(5) 0.1918(4) 0.386(18) Uani 1 1 d GU . .
H19 H 0.2430 0.0233 0.2040 0.463 Uiso 1 1 calc R . .
C11B C 0.2477(8) 0.1519(10) 0.0722(8) 0.46(2) Uani 1 1 d DU . .
C12B C 0.2579(9) 0.1442(11) 0.0873(9) 0.49(2) Uani 1 1 d DU . .
C13B C 0.2484(8) 0.0711(8) 0.1506(10) 0.46(2) Uani 1 1 d DU . .
C14B C 0.2580(9) 0.0866(8) 0.1431(11) 0.49(2) Uani 1 1 d DU . .
N3B N 0.2950(5) 0.1319(12) 0.1323(13) 0.58(2) Uani 1 1 d GU . .
C15B C 0.2859(12) 0.1414(6) 0.1142(12) 0.56(2) Uani 1 1 d GU . .
H20 H 0.2925 0.1532 0.1077 0.672 Uiso 1 1 calc R . .
C16B C 0.2668(12) 0.1332(11) 0.1056(6) 0.52(2) Uani 1 1 d GDU . .
C17B C 0.2569(5) 0.1155(11) 0.1153(12) 0.50(2) Uani 1 1 d GU . .
H21 H 0.2442 0.1100 0.1096 0.598 Uiso 1 1 calc R . .
C18B C 0.2661(12) 0.1060(6) 0.1334(12) 0.52(2) Uani 1 1 d GDU . .
C19B C 0.2851(13) 0.1143(12) 0.1420(6) 0.55(2) Uani 1 1 d GU . .
H22 H 0.2912 0.1079 0.1541 0.665 Uiso 1 1 calc R . .
N1C N 0.1833(7) 0.0217(4) 0.2151(7) 0.339(14) Uani 1 1 d GU . .
C1C C 0.1645(8) 0.0312(8) 0.2073(4) 0.381(18) Uani 1 1 d GU . .
H23 H 0.1585 0.0265 0.1944 0.458 Uiso 1 1 calc R . .
C2C C 0.1546(4) 0.0477(7) 0.2189(9) 0.402(19) Uani 1 1 d GU . .
H24 H 0.1421 0.0540 0.2137 0.482 Uiso 1 1 calc R . .
C3C C 0.1636(7) 0.0547(5) 0.2382(8) 0.409(18) Uani 1 1 d GDU . .
C4C C 0.1823(7) 0.0453(7) 0.2460(4) 0.385(18) Uani 1 1 d GU . .
H25 H 0.1883 0.0500 0.2589 0.462 Uiso 1 1 calc R . .
C5C C 0.1922(4) 0.0287(6) 0.2344(8) 0.343(17) Uani 1 1 d GU . .
H26 H 0.2048 0.0224 0.2396 0.412 Uiso 1 1 calc R . .
N2C N 0.0222(4) 0.1845(8) 0.2164(8) 0.364(14) Uani 1 1 d GU . .
C6C C 0.0309(8) 0.1654(8) 0.2084(5) 0.394(18) Uani 1 1 d GU . .
H27 H 0.0254 0.1595 0.1957 0.473 Uiso 1 1 calc R . .
C7C C 0.0476(8) 0.1553(4) 0.2193(9) 0.425(19) Uani 1 1 d GU . .
H28 H 0.0534 0.1426 0.2139 0.510 Uiso 1 1 calc R . .
C8C C 0.0557(4) 0.1642(9) 0.2382(8) 0.427(18) Uani 1 1 d GDU . .
C9C C 0.0470(8) 0.1833(9) 0.2462(4) 0.402(18) Uani 1 1 d GU . .
H29 H 0.0524 0.1892 0.2589 0.483 Uiso 1 1 calc R . .
C10C C 0.0302(7) 0.1934(4) 0.2353(8) 0.384(18) Uani 1 1 d GU . .
H30 H 0.0244 0.2061 0.2407 0.461 Uiso 1 1 calc R . .
C11C C 0.1501(9) 0.0714(8) 0.2466(8) 0.45(2) Uani 1 1 d DU . .
C12C C 0.1416(10) 0.0845(8) 0.2589(8) 0.47(2) Uani 1 1 d DU . .
C13C C 0.0735(8) 0.1534(10) 0.2479(9) 0.46(2) Uani 1 1 d DU . .
C14C C 0.0859(8) 0.1436(10) 0.2598(8) 0.48(2) Uani 1 1 d DU . .
N3C N 0.1288(10) 0.1299(10) 0.2959(5) 0.56(2) Uani 1 1 d GU . .
C15C C 0.1390(5) 0.1120(10) 0.2870(10) 0.55(2) Uani 1 1 d GU . .
H31 H 0.1508 0.1059 0.2939 0.657 Uiso 1 1 calc R . .
C16C C 0.1315(9) 0.1033(5) 0.2677(10) 0.505(19) Uani 1 1 d GDU . .
C17C C 0.1139(9) 0.1126(10) 0.2573(5) 0.49(2) Uani 1 1 d GU . .
H32 H 0.1090 0.1068 0.2444 0.589 Uiso 1 1 calc R . .
C18C C 0.1038(5) 0.1305(9) 0.2662(10) 0.506(19) Uani 1 1 d GDU . .
C19C C 0.1112(10) 0.1391(5) 0.2855(11) 0.54(2) Uani 1 1 d GU . .
H33 H 0.1044 0.1511 0.2914 0.653 Uiso 1 1 calc R . .
Pd1 Pd 0.20130(9) 0.20141(12) 0.0000 0.313(5) Uani 1 2 d SU . .
Pd2 Pd 0.20116(9) 0.0000 0.20133(12) 0.311(5) Uani 1 2 d SU . .
Pd3 Pd 0.0000 0.20136(11) 0.20130(11) 0.315(6) Uani 1 2 d SU . .
B1 B 0.1412(11) 0.154(2) 0.0000 0.55(5) Uani 1 2 d SDU . .
F11 F 0.1628(7) 0.1614(11) 0.0000 0.58(4) Uani 1 2 d SDU . .
B3 B 0.1430(11) 0.0000 0.154(2) 0.58(5) Uani 1 2 d SDU . .
F31 F 0.1647(8) 0.0000 0.1608(13) 0.62(4) Uani 1 2 d SDU . .
B5 B 0.0000 0.1461(11) 0.162(6) 0.62(6) Uani 1 2 d SDU . .
F51 F 0.0000 0.1686(12) 0.1644(18) 0.60(4) Uani 1 2 d SDU . .
B2 B 0.2444(8) 0.2553(8) 0.0014(10) 0.21(4) Uiso 0.25 1 d PDU A -1
F21 F 0.2407(16) 0.2336(9) -0.0038(17) 0.30(6) Uiso 0.25 1 d PDU A -1
F22 F 0.2406(10) 0.2581(13) 0.0235(9) 0.21(3) Uiso 0.25 1 d PDU A -1
F23 F 0.2300(9) 0.2684(11) -0.0103(9) 0.25(4) Uiso 0.25 1 d PDU A -1
F24 F 0.2655(8) 0.2619(14) -0.0032(18) 0.25(5) Uiso 0.25 1 d PDU A -1
B4 B 0.2495(8) -0.0050(9) 0.2483(8) 0.17(3) Uiso 0.25 1 d PDU B -1
F41 F 0.2680(6) -0.0095(10) 0.2360(11) 0.18(3) Uiso 0.25 1 d PDU B -1
F42 F 0.2558(18) 0.0076(14) 0.2660(10) 0.27(5) Uiso 0.25 1 d PDU B -1
F43 F 0.2336(7) 0.0052(11) 0.2359(14) 0.17(4) Uiso 0.25 1 d PDU B -1
F44 F 0.2403(8) -0.0242(10) 0.2563(11) 0.20(4) Uiso 0.25 1 d PDU B -1
B6 B 0.0060(10) 0.2516(8) 0.2513(8) 0.20(4) Uiso 0.25 1 d PDU C -1
F61 F -0.0074(13) 0.2345(11) 0.2455(18) 0.30(5) Uiso 0.25 1 d PDU C -1
F62 F -0.0027(14) 0.2640(9) 0.2681(7) 0.13(3) Uiso 0.25 1 d PDU C -1
F63 F 0.0257(9) 0.2430(11) 0.2586(11) 0.26(4) Uiso 0.25 1 d PDU C -1
F64 F 0.0093(11) 0.2644(15) 0.2330(9) 0.26(5) Uiso 0.25 1 d PDU C -1
O1 O 0.0000 0.267(3) 0.145(3) 0.71(9) Uiso 0.60 2 d SP . .
O2 O 0.0776(11) 0.1693(13) 0.1699(12) 0.65(4) Uiso 0.80 1 d P . .
O3 O 0.287(4) 0.114(3) 0.179(4) 0.74(13) Uiso 0.40 1 d P . .
O4 O 0.183(3) 0.281(3) 0.111(3) 0.76(10) Uiso 0.50 1 d P . .
O5 O 0.1655(14) 0.0765(16) 0.1697(15) 0.76(5) Uiso 0.80 1 d P . .
O6 O 0.1923(12) 0.0906(13) 0.1936(14) 0.62(4) Uiso 0.80 1 d P . .
O7 O 0.2753(12) 0.2766(14) 0.0806(13) 0.65(5) Uiso 0.70 1 d P . .
O8 O 0.2647(13) 0.1478(15) 0.1547(14) 0.74(5) Uiso 0.80 1 d P . .
O9 O 0.1698(15) 0.1753(16) 0.0819(15) 0.76(5) Uiso 0.80 1 d P . .
O10 O 0.1954(12) 0.1967(15) 0.0899(14) 0.57(4) Uiso 0.70 1 d P . .
O11 O 0.193(3) 0.110(3) 0.160(3) 0.77(11) Uiso 0.40 1 d P . .
O12 O 0.1505(18) 0.260(2) 0.155(2) 0.81(8) Uiso 0.60 1 d P . .
O13 O 0.1699(19) 0.2777(18) 0.0000 0.78(6) Uiso 1 2 d S . .
O15 O 0.144(3) 0.0000 0.270(3) 0.75(10) Uiso 0.80 2 d SP . .
O16 O 0.182(3) 0.284(3) 0.386(3) 0.70(10) Uiso 0.40 1 d P . .
O17 O 0.2500 0.066(3) 0.2500 0.76(10) Uiso 0.60 2 d SP . .
O18 O 0.0657(15) 0.2500 0.2500 0.64(6) Uiso 0.80 2 d SP . .
O19 O 0.258(3) 0.372(2) 0.0000 0.74(10) Uiso 0.80 2 d SP . .
O20 O 0.102(4) 0.5000 0.0000 0.93(19) Uiso 0.60 4 d SP . .
O21 O 0.0000 0.402(3) 0.0000 0.65(11) Uiso 0.60 4 d SP . .
O22 O 0.266(3) 0.111(3) 0.193(3) 0.85(11) Uiso 0.60 1 d P . .
O23 O 0.281(2) 0.185(3) 0.107(2) 0.81(10) Uiso 0.60 1 d P . .
O24 O 0.0887(9) 0.3074(12) 0.3026(12) 0.64(4) Uiso 0.90 1 d P . .
O25 O 0.2847(17) 0.0865(18) 0.2089(17) 0.68(6) Uiso 0.70 1 d P . .
O26 O 0.259(4) 0.0000 0.149(4) 0.79(14) Uiso 0.80 2 d SP . .
O27 O 0.281(2) 0.161(3) 0.0000 0.84(9) Uiso 1 2 d S . .
O28 O 0.251(4) 0.0000 0.129(4) 0.86(16) Uiso 0.80 2 d SP . .
O29 O 0.163(3) 0.179(3) 0.337(3) 0.78(11) Uiso 0.40 1 d P . .
O30 O 0.201(3) 0.167(3) 0.107(3) 0.89(11) Uiso 0.50 1 d P . .
O31 O 0.3060(14) 0.0774(17) 0.1872(16) 0.59(5) Uiso 0.60 1 d P . .
O32 O 0.0879(15) 0.1960(16) 0.3026(16) 0.64(6) Uiso 0.60 1 d P . .
O33 O 0.3037(17) 0.1089(19) 0.238(3) 0.73(7) Uiso 0.60 1 d P . .
O34 O 0.236(3) 0.363(3) 0.0000 0.76(10) Uiso 0.80 2 d SP . .
O35 O 0.2176(13) 0.0832(14) 0.2222(15) 0.74(5) Uiso 0.80 1 d P . .
O36 O 0.0000 0.216(2) 0.322(3) 0.66(6) Uiso 0.80 2 d SP . .
O37 O 0.185(3) 0.156(4) 0.339(3) 0.83(13) Uiso 0.40 1 d P . .
O38 O 0.1545(17) 0.152(2) 0.260(2) 0.79(8) Uiso 0.60 1 d P . .
O39 O 0.110(2) 0.158(2) 0.196(2) 0.87(9) Uiso 0.60 1 d P . .
O40 O 0.226(2) 0.0000 0.118(2) 0.69(8) Uiso 0.80 2 d SP . .
O41 O 0.3698(19) 0.0000 0.251(2) 0.65(7) Uiso 0.80 2 d SP . .
O42 O 0.0000 0.115(2) 0.221(2) 0.69(8) Uiso 0.80 2 d SP . .
O43 O 0.328(2) 0.0000 0.2191(17) 0.62(6) Uiso 0.80 2 d SP . .
O44 O 0.0808(11) 0.2799(14) 0.2747(13) 0.69(5) Uiso 0.80 1 d P . .
O45 O 0.213(3) 0.114(3) 0.0000 0.73(10) Uiso 0.60 2 d SP . .
O46 O 0.224(4) 0.0000 0.152(5) 0.42(13) Uiso 0.20 2 d SP . .
O47 O 0.158(2) 0.301(2) 0.386(2) 0.71(8) Uiso 0.50 1 d P . .
O48 O 0.1120(17) 0.2325(18) 0.3125(19) 0.74(7) Uiso 0.60 1 d P . .
O49 O 0.1919(19) 0.186(2) 0.423(2) 0.86(10) Uiso 0.80 1 d P . .
O50 O 0.342(2) 0.113(2) 0.304(2) 0.70(7) Uiso 0.50 1 d P . .
O51 O 0.115(4) 0.186(4) 0.282(4) 0.60(14) Uiso 0.20 1 d P . .
O53 O 0.0000 0.125(3) 0.247(4) 0.76(13) Uiso 0.80 2 d SP . .
O54 O 0.0000 0.263(3) 0.3769(19) 0.65(6) Uiso 0.80 2 d SP . .
O55 O 0.1377(19) 0.264(2) 0.0000 0.49(6) Uiso 0.60 2 d SP . .
O56 O 0.2943(14) 0.2023(17) -0.0128(16) 0.69(7) Uiso 0.60 1 d P . .
O57 O 0.199(3) 0.299(3) 0.094(3) 0.86(11) Uiso 0.70 1 d P . .
O58 O 0.206(5) 0.0000 0.018(6) 0.7(3) Uiso 0.20 2 d SP . .
O59 O 0.308(2) 0.108(2) 0.204(3) 0.80(7) Uiso 0.70 1 d P . .
O60 O -0.0139(16) 0.139(2) 0.279(2) 0.65(9) Uiso 0.50 1 d P . .
O61 O 0.0000 0.3542(19) 0.356(2) 0.63(9) Uiso 0.80 2 d SP . .
O62 O 0.314(2) 0.115(2) 0.280(3) 0.69(7) Uiso 0.50 1 d P . .
O63 O 0.221(3) 0.0000 0.335(4) 0.51(10) Uiso 0.40 2 d SP . .
O64 O 0.0000 0.145(3) 0.255(4) 0.58(10) Uiso 0.60 2 d SP . .
O65 O 0.108(2) 0.5000 0.281(2) 0.65(8) Uiso 0.60 2 d SP . .
O66 O 0.0000 0.169(2) 0.2804(17) 0.54(5) Uiso 0.80 2 d SP . .
O67 O 0.0000 0.295(4) 0.381(3) 0.79(12) Uiso 0.60 2 d SP . .
O68 O 0.2500 0.2500 0.0687(19) 0.82(7) Uiso 1 2 d S . .
O69 O 0.0000 0.203(3) 0.292(3) 0.68(9) Uiso 0.60 2 d SP . .
O70 O 0.122(2) 0.246(2) 0.0000 0.77(10) Uiso 0.80 2 d SP . .
O71 O 0.203(2) 0.0000 0.303(3) 0.77(8) Uiso 0.80 2 d SP . .

loop_
_atom_site_aniso_label
_atom_site_aniso_U_11
_atom_site_aniso_U_22
_atom_site_aniso_U_33
_atom_site_aniso_U_23
_atom_site_aniso_U_13
_atom_site_aniso_U_12
N1A 0.28(2) 0.39(3) 0.39(3) -0.08(3) 0.08(2) -0.01(2)
C1A 0.32(3) 0.42(4) 0.39(4) -0.11(3) 0.12(3) -0.03(3)
C2A 0.35(3) 0.43(4) 0.40(4) -0.12(3) 0.15(3) -0.04(3)
C3A 0.36(3) 0.43(4) 0.42(4) -0.10(3) 0.17(3) -0.05(3)
C4A 0.32(3) 0.42(4) 0.41(4) -0.09(3) 0.15(3) -0.04(3)
C5A 0.30(3) 0.41(4) 0.42(4) -0.09(3) 0.11(3) -0.01(3)
N2A 0.32(3) 0.37(3) 0.29(3) 0.00(2) 0.05(2) -0.04(2)
C6A 0.36(3) 0.41(4) 0.35(4) -0.03(3) 0.09(3) -0.04(3)
C7A 0.38(3) 0.42(4) 0.38(4) -0.06(3) 0.13(3) -0.05(3)
C8A 0.40(3) 0.43(4) 0.39(4) -0.06(3) 0.16(3) -0.05(3)
C9A 0.34(3) 0.41(4) 0.37(4) -0.04(3) 0.14(3) -0.07(3)
C10A 0.31(3) 0.38(4) 0.32(4) -0.03(3) 0.08(3) -0.09(3)
C11A 0.41(4) 0.45(4) 0.45(4) -0.09(4) 0.21(4) -0.06(4)
C12A 0.47(5) 0.47(4) 0.51(4) -0.09(4) 0.24(4) -0.09(4)
C13A 0.47(4) 0.48(4) 0.44(5) -0.07(4) 0.19(4) -0.04(4)
C14A 0.53(4) 0.50(4) 0.49(5) -0.10(4) 0.22(4) -0.05(4)
N3A 0.65(5) 0.55(5) 0.59(5) -0.16(4) 0.29(4) -0.14(4)
C15A 0.61(5) 0.53(5) 0.60(5) -0.15(4) 0.27(4) -0.15(4)
C16A 0.56(4) 0.51(4) 0.56(4) -0.12(4) 0.26(4) -0.10(4)
C17A 0.56(5) 0.50(4) 0.55(5) -0.11(4) 0.26(4) -0.07(4)
C18A 0.58(4) 0.52(4) 0.54(5) -0.12(4) 0.26(3) -0.08(4)
C19A 0.64(5) 0.54(5) 0.57(5) -0.15(4) 0.28(4) -0.11(4)
N1B 0.35(3) 0.41(3) 0.31(3) 0.05(2) -0.02(2) -0.02(3)
C1B 0.37(3) 0.42(4) 0.38(4) 0.09(3) -0.03(3) -0.07(3)
C2B 0.39(4) 0.44(4) 0.42(4) 0.11(3) -0.06(3) -0.08(3)
C3B 0.42(3) 0.46(4) 0.41(4) 0.13(3) -0.07(3) -0.05(3)
C4B 0.40(3) 0.45(4) 0.40(4) 0.10(4) -0.04(3) -0.05(3)
C5B 0.37(4) 0.43(4) 0.36(4) 0.07(3) -0.03(3) -0.05(3)
N2B 0.37(3) 0.30(3) 0.37(3) 0.06(3) -0.05(3) 0.00(2)
C6B 0.40(3) 0.36(4) 0.38(4) 0.09(3) -0.12(3) -0.01(3)
C7B 0.42(4) 0.41(4) 0.41(4) 0.12(3) -0.11(3) -0.05(3)
C8B 0.42(3) 0.42(4) 0.44(4) 0.15(3) -0.06(3) -0.04(3)
C9B 0.40(3) 0.40(4) 0.41(4) 0.13(3) -0.05(3) -0.03(3)
C10B 0.40(4) 0.36(4) 0.40(4) 0.09(3) -0.04(3) -0.02(3)
C11B 0.45(4) 0.48(4) 0.45(5) 0.17(4) -0.07(4) -0.04(4)
C12B 0.46(4) 0.52(5) 0.48(5) 0.20(4) -0.10(4) -0.03(4)
C13B 0.45(4) 0.45(5) 0.47(4) 0.17(4) -0.05(4) -0.06(4)
C14B 0.47(4) 0.49(5) 0.50(4) 0.20(4) -0.05(4) -0.09(4)
N3B 0.56(4) 0.59(5) 0.58(5) 0.24(4) -0.14(4) -0.11(4)
C15B 0.54(4) 0.58(5) 0.56(5) 0.24(4) -0.15(4) -0.08(4)
C16B 0.48(4) 0.55(5) 0.53(5) 0.23(4) -0.11(3) -0.05(3)
C17B 0.45(4) 0.52(5) 0.52(5) 0.24(4) -0.09(4) -0.06(4)
C18B 0.48(4) 0.53(5) 0.54(4) 0.23(4) -0.08(3) -0.09(3)
C19B 0.53(4) 0.56(5) 0.57(5) 0.25(4) -0.11(4) -0.12(4)
N1C 0.31(3) 0.30(3) 0.40(3) -0.01(2) -0.04(3) 0.07(2)
C1C 0.34(3) 0.36(4) 0.44(4) -0.03(3) -0.07(3) 0.12(3)
C2C 0.37(3) 0.39(4) 0.45(4) -0.05(3) -0.08(3) 0.14(3)
C3C 0.38(3) 0.39(4) 0.46(4) -0.05(3) -0.07(3) 0.16(3)
C4C 0.33(3) 0.37(4) 0.45(4) -0.04(3) -0.07(3) 0.14(3)
C5C 0.31(3) 0.32(4) 0.40(4) -0.04(3) -0.07(3) 0.09(3)
N2C 0.31(2) 0.36(3) 0.42(3) -0.09(3) -0.02(2) 0.09(2)
C6C 0.35(3) 0.38(4) 0.46(4) -0.11(3) -0.06(3) 0.12(3)
C7C 0.40(4) 0.40(4) 0.48(4) -0.12(3) -0.07(3) 0.15(3)
C8C 0.40(3) 0.41(4) 0.47(4) -0.10(3) -0.08(3) 0.18(3)
C9C 0.38(4) 0.38(4) 0.45(4) -0.11(3) -0.06(3) 0.18(3)
C10C 0.34(3) 0.37(4) 0.43(4) -0.11(3) -0.03(3) 0.14(3)
C11C 0.43(4) 0.42(5) 0.49(4) -0.05(4) -0.06(4) 0.18(4)
C12C 0.48(4) 0.44(5) 0.50(4) -0.09(4) -0.05(4) 0.22(4)
C13C 0.44(4) 0.45(4) 0.50(4) -0.09(4) -0.09(4) 0.19(4)
C14C 0.46(4) 0.47(4) 0.50(4) -0.06(4) -0.12(4) 0.23(4)
N3C 0.60(4) 0.55(5) 0.54(5) -0.12(4) -0.13(4) 0.28(4)
C15C 0.58(4) 0.53(5) 0.53(5) -0.12(4) -0.11(4) 0.28(4)
C16C 0.52(4) 0.49(4) 0.51(4) -0.11(3) -0.08(3) 0.25(3)
C17C 0.51(4) 0.48(5) 0.48(4) -0.09(4) -0.09(4) 0.25(4)
C18C 0.51(4) 0.50(4) 0.51(4) -0.08(4) -0.13(3) 0.26(3)
C19C 0.56(4) 0.53(5) 0.54(5) -0.10(4) -0.14(4) 0.28(4)
Pd1 0.307(8) 0.358(10) 0.275(9) 0.000 0.000 -0.040(6)
Pd2 0.306(7) 0.272(9) 0.355(10) 0.000 -0.040(6) 0.000
Pd3 0.228(6) 0.353(10) 0.364(10) -0.045(7) 0.000 0.000
B1 0.29(9) 0.85(12) 0.51(9) 0.000 0.000 -0.26(10)
F11 0.35(6) 0.85(11) 0.55(7) 0.000 0.000 -0.22(7)
B3 0.27(9) 0.58(10) 0.88(13) 0.000 0.08(11) 0.000
F31 0.32(6) 0.63(8) 0.90(11) 0.000 0.06(8) 0.000
B5 0.58(9) 0.43(14) 0.86(14) -0.19(16) 0.000 0.000
F51 0.53(6) 0.41(11) 0.87(13) -0.20(13) 0.000 0.000

loop_
_atom_type_symbol
_atom_type_description
_atom_type_scat_dispersion_real
_atom_type_scat_dispersion_imag
_atom_type_scat_source
C C 0.0074 0.0035 'International Tables Vol C Tables 4.2.6.8 and 6.1.1.4'
H H 0.0000 0.0000 'International Tables Vol C Tables 4.2.6.8 and 6.1.1.4'
B B 0.0038 0.0015 'International Tables Vol C Tables 4.2.6.8 and 6.1.1.4'
N N 0.0136 0.0070 'International Tables Vol C Tables 4.2.6.8 and 6.1.1.4'
O O 0.0227 0.0128 'International Tables Vol C Tables 4.2.6.8 and 6.1.1.4'
F F 0.0347 0.0215 'International Tables Vol C Tables 4.2.6.8 and 6.1.1.4'
Pd Pd -0.3465 1.8573 'International Tables Vol C Tables 4.2.6.8 and 6.1.1.4'

loop_
_geom_angle_atom_site_label_1
_geom_angle_atom_site_label_2
_geom_angle_atom_site_label_3
_geom_angle
_geom_angle_site_symmetry_1
_geom_angle_site_symmetry_3
C5A N1A C1A 120.0 . .
C5A N1A Pd3 118(4) . .
C1A N1A Pd3 122(4) . .
C2A C1A N1A 120.0 . .
C3A C2A C1A 120.0 . .
C2A C3A C4A 120.0 . .
C2A C3A C11A 113(6) . .
C4A C3A C11A 126(6) . .
C3A C4A C5A 120.0 . .
N1A C5A C4A 120.0 . .
C6A N2A C10A 120.0 . .
C6A N2A Pd1 121(4) . .
C10A N2A Pd1 118(4) . .
N2A C6A C7A 120.0 . .
C8A C7A C6A 120.0 . .
C7A C8A C9A 120.0 . .
C7A C8A C13A 110(5) . .
C9A C8A C13A 130(5) . .
C10A C9A C8A 120.0 . .
C9A C10A N2A 120.0 . .
C12A C11A C3A 164(7) . .
C11A C12A C16A 166(7) . .
C14A C13A C8A 161(7) . .
C13A C14A C18A 169(8) . .
C15A N3A C19A 120.0 . .
C16A C15A N3A 120.0 . .
C17A C16A C15A 120.0 . .
C17A C16A C12A 125(8) . .
C15A C16A C12A 115(8) . .
C18A C17A C16A 120.0 . .
C17A C18A C19A 120.0 . .
C17A C18A C14A 118(8) . .
C19A C18A C14A 121(8) . .
C18A C19A N3A 120.0 . .
C1B N1B C5B 120.0 . .
C1B N1B Pd1 116(2) . .
C5B N1B Pd1 124(2) . .
N1B C1B C2B 120.0 . .
C3B C2B C1B 120.0 . .
C4B C3B C2B 120.0 . .
C4B C3B C11B 120.1(8) . .
C2B C3B C11B 119.9(9) . .
C3B C4B C5B 120.0 . .
C4B C5B N1B 120.0 . .
C6B N2B C10B 120.0 . .
C6B N2B Pd2 119(2) . .
C10B N2B Pd2 120(2) . .
N2B C6B C7B 120.0 . .
C8B C7B C6B 120.0 . .
C7B C8B C9B 120.0 . .
C7B C8B C13B 119.9(9) . .
C9B C8B C13B 119.9(9) . .
C10B C9B C8B 120.0 . .
C9B C10B N2B 120.0 . .
C12B C11B C3B 172(7) . .
C11B C12B C16B 171(8) . .
C14B C13B C8B 171(8) . .
C13B C14B C18B 171(8) . .
C15B N3B C19B 120.0 . .
N3B C15B C16B 120.0 . .
C17B C16B C15B 120.0 . .
C17B C16B C12B 123(8) . .
C15B C16B C12B 117(8) . .
C16B C17B C18B 120.0 . .
C19B C18B C17B 120.0 . .
C19B C18B C14B 116(8) . .
C17B C18B C14B 123(8) . .
C18B C19B N3B 120.0 . .
C1C N1C C5C 120.0 . .
C1C N1C Pd2 128(4) . .
C5C N1C Pd2 112(4) . .
C2C C1C N1C 120.0 . .
C1C C2C C3C 120.0 . .
C4C C3C C2C 120.0 . .
C4C C3C C11C 132(5) . .
C2C C3C C11C 108(5) . .
C3C C4C C5C 120.0 . .
C4C C5C N1C 120.0 . .
C6C N2C C10C 120.0 . .
C6C N2C Pd3 124(4) . .
C10C N2C Pd3 116(4) . .
N2C C6C C7C 120.0 . .
C6C C7C C8C 120.0 . .
C7C C8C C9C 120.0 . .
C7C C8C C13C 117(6) . .
C9C C8C C13C 123(6) . .
C10C C9C C8C 120.0 . .
C9C C10C N2C 120.0 . .
C12C C11C C3C 162(6) . .
C11C C12C C16C 164(7) . .
C14C C13C C8C 167(7) . .
C13C C14C C18C 159(6) . .
C15C N3C C19C 120.0 . .
N3C C15C C16C 120.0 . .
C17C C16C C15C 120.0 . .
C17C C16C C12C 120(7) . .
C15C C16C C12C 120(7) . .
C16C C17C C18C 120.0 . .
C17C C18C C19C 120.0 . .
C17C C18C C14C 134(6) . .
C19C C18C C14C 106(6) . .
C18C C19C N3C 120.0 . .
N1B Pd1 N1B 84.6(17) . 18
N1B Pd1 N2A 94.2(11) . .
N1B Pd1 N2A 178.8(12) 18 .
N1B Pd1 N2A 178.8(12) . 18
N1B Pd1 N2A 94.2(11) 18 18
N2A Pd1 N2A 87.0(15) . 18
N1C Pd2 N1C 87.7(17) 20 .
N1C Pd2 N2B 93.0(13) 20 20
N1C Pd2 N2B 173(2) . 20
N1C Pd2 N2B 173(2) 20 .
N1C Pd2 N2B 93.0(13) . .
N2B Pd2 N2B 85.4(18) 20 .
N2C Pd3 N2C 88.8(17) . 19
N2C Pd3 N1A 89.5(11) . .
N2C Pd3 N1A 176(2) 19 .
N2C Pd3 N1A 176(2) . 19
N2C Pd3 N1A 89.5(11) 19 19
N1A Pd3 N1A 91.9(16) . 19
O61 B5 F51 98(10) 21 .
F21 B2 F24 113(3) . .
F21 B2 F22 108(3) . .
F24 B2 F22 109(3) . .
F21 B2 F23 109(3) . .
F24 B2 F23 109(3) . .
F22 B2 F23 109(3) . .
F42 B4 F43 112(3) . .
F42 B4 F41 108(3) . .
F43 B4 F41 111(3) . .
F42 B4 F44 108(3) . .
F43 B4 F44 107(3) . .
F41 B4 F44 111(3) . .
F61 B6 F62 112(3) . .
F61 B6 F64 108(3) . .
F62 B6 F64 110(3) . .
F61 B6 F63 108(3) . .
F62 B6 F63 108(3) . .
F64 B6 F63 110(3) . .
O28 O26 O63 153(10) . 25
O26 O28 O40 138(10) . .
O19 O34 O27 148(10) . 29
O64 O53 O42 133(10) . .
O49 O57 O23 99(10) 7 14
O49 O57 O4 131(10) 7 .
O23 O57 O4 117(10) 14 .
O60 O60 O64 60(5) 19 .
O53 O64 O60 99(10) . 19
O53 O64 O60 99(10) . .
O60 O64 O60 59(9) 19 .

loop_
_geom_bond_atom_site_label_1
_geom_bond_atom_site_label_2
_geom_bond_distance
_geom_bond_site_symmetry_2
N1A C5A 1.3900 .
N1A C1A 1.3900 .
N1A Pd3 1.99(2) .
C1A C2A 1.3900 .
C2A C3A 1.3900 .
C3A C4A 1.3900 .
C3A C11A 1.421(18) .
C4A C5A 1.3900 .
N2A C6A 1.3900 .
N2A C10A 1.3900 .
N2A Pd1 2.02(2) .
C6A C7A 1.3900 .
C7A C8A 1.3900 .
C8A C9A 1.3900 .
C8A C13A 1.424(18) .
C9A C10A 1.3900 .
C11A C12A 1.217(18) .
C12A C16A 1.437(18) .
C13A C14A 1.232(18) .
C14A C18A 1.437(17) .
N3A C15A 1.3900 .
N3A C19A 1.3900 .
C15A C16A 1.3900 .
C16A C17A 1.3900 .
C17A C18A 1.3900 .
C18A C19A 1.3900 .
N1B C1B 1.3900 .
N1B C5B 1.3900 .
N1B Pd1 1.95(2) .
C1B C2B 1.3900 .
C2B C3B 1.3900 .
C3B C4B 1.3900 .
C3B C11B 1.424(17) .
C4B C5B 1.3900 .
N2B C6B 1.3900 .
N2B C10B 1.3900 .
N2B Pd2 1.95(2) .
C6B C7B 1.3900 .
C7B C8B 1.3900 .
C8B C9B 1.3900 .
C8B C13B 1.427(17) .
C9B C10B 1.3900 .
C11B C12B 1.222(17) .
C12B C16B 1.439(17) .
C13B C14B 1.223(17) .
C14B C18B 1.435(17) .
N3B C15B 1.3900 .
N3B C19B 1.3900 .
C15B C16B 1.3900 .
C16B C17B 1.3900 .
C17B C18B 1.3900 .
C18B C19B 1.3900 .
N1C C1C 1.3900 .
N1C C5C 1.3900 .
N1C Pd2 1.94(2) .
C1C C2C 1.3900 .
C2C C3C 1.3900 .
C3C C4C 1.3900 .
C3C C11C 1.426(18) .
C4C C5C 1.3900 .
N2C C6C 1.3900 .
N2C C10C 1.3900 .
N2C Pd3 1.96(2) .
C6C C7C 1.3900 .
C7C C8C 1.3900 .
C8C C9C 1.3900 .
C8C C13C 1.424(17) .
C9C C10C 1.3900 .
C11C C12C 1.230(18) .
C12C C16C 1.433(18) .
C13C C14C 1.229(19) .
C14C C18C 1.428(18) .
N3C C15C 1.3900 .
N3C C19C 1.3900 .
C15C C16C 1.3900 .
C16C C17C 1.3900 .
C17C C18C 1.3900 .
C18C C19C 1.3900 .
Pd1 N1B 1.95(2) 18
Pd1 N2A 2.02(2) 18
Pd2 N1C 1.94(2) 20
Pd2 N2B 1.95(2) 20
Pd3 N2C 1.96(2) 19
Pd3 N1A 1.99(2) 19
B1 F11 1.41(2) .
B3 F31 1.41(2) .
B5 O61 1.1(4) 21
B5 F51 1.40(2) .
B2 F21 1.402(19) .
B2 F24 1.402(19) .
B2 F22 1.40(2) .
B2 F23 1.41(2) .
B4 F42 1.401(19) .
B4 F43 1.402(19) .
B4 F41 1.404(19) .
B4 F44 1.40(2) .
B6 F61 1.400(19) .
B6 F62 1.401(19) .
B6 F64 1.40(2) .
B6 F63 1.41(2) .
O3 O22 1.5(2) .
O4 O57 1.80(19) .
O15 O41 1.61(16) 25
O16 O47 1.82(16) .
O19 O34 1.50(19) .
O23 O57 1.80(18) 14
O26 O28 1.3(3) .
O26 O63 1.6(2) 25
O27 O34 1.78(18) 29
O28 O40 1.7(2) .
O34 O27 1.78(18) 29
O41 O15 1.61(16) 25
O42 O53 1.76(19) .
O49 O57 1.5(2) 7
O53 O64 1.3(3) .
O55 O70 1.47(15) .
O56 O56 1.6(2) 18
O57 O49 1.5(2) 7
O57 O23 1.80(18) 14
O60 O60 1.7(2) 19
O60 O64 1.74(18) .
O61 B5 1.1(4) 21
O63 O26 1.6(2) 25
O64 O60 1.74(17) 19

loop_
_geom_torsion_atom_site_label_1
_geom_torsion_atom_site_label_2
_geom_torsion_atom_site_label_3
_geom_torsion_atom_site_label_4
_geom_torsion
_geom_torsion_site_symmetry_1
_geom_torsion_site_symmetry_4
C5A N1A C1A C2A 0.0 . .
Pd3 N1A C1A C2A 180(2) . .
N1A C1A C2A C3A 0.0 . .
C1A C2A C3A C4A 0.0 . .
C1A C2A C3A C11A 173(4) . .
C2A C3A C4A C5A 0.0 . .
C11A C3A C4A C5A -172(4) . .
C1A N1A C5A C4A 0.0 . .
Pd3 N1A C5A C4A -179.6(19) . .
C3A C4A C5A N1A 0.0 . .
C10A N2A C6A C7A 0.0 . .
Pd1 N2A C6A C7A 174(2) . .
N2A C6A C7A C8A 0.0 . .
C6A C7A C8A C9A 0.0 . .
C6A C7A C8A C13A 180(4) . .
C7A C8A C9A C10A 0.0 . .
C13A C8A C9A C10A -179(5) . .
C8A C9A C10A N2A 0.0 . .
C6A N2A C10A C9A 0.0 . .
Pd1 N2A C10A C9A -174(2) . .
C2A C3A C11A C12A 171(30) . .
C4A C3A C11A C12A -17(33) . .
C3A C11A C12A C16A 178(100) . .
C7A C8A C13A C14A 172(27) . .
C9A C8A C13A C14A -9(31) . .
C8A C13A C14A C18A 166(32) . .
C19A N3A C15A C16A 0.0 . .
N3A C15A C16A C17A 0.0 . .
N3A C15A C16A C12A -178(5) . .
C11A C12A C16A C17A 15(41) . .
C11A C12A C16A C15A -168(37) . .
C15A C16A C17A C18A 0.0 . .
C12A C16A C17A C18A 177(6) . .
C16A C17A C18A C19A 0.0 . .
C16A C17A C18A C14A 170(6) . .
C13A C14A C18A C17A 28(55) . .
C13A C14A C18A C19A -162(51) . .
C17A C18A C19A N3A 0.0 . .
C14A C18A C19A N3A -170(6) . .
C15A N3A C19A C18A 0.0 . .
C5B N1B C1B C2B 0.0 . .
Pd1 N1B C1B C2B -172(2) . .
N1B C1B C2B C3B 0.0 . .
C1B C2B C3B C4B 0.0 . .
C1B C2B C3B C11B -177(5) . .
C2B C3B C4B C5B 0.0 . .
C11B C3B C4B C5B 177(5) . .
C3B C4B C5B N1B 0.0 . .
C1B N1B C5B C4B 0.0 . .
Pd1 N1B C5B C4B 171(2) . .
C10B N2B C6B C7B 0.0 . .
Pd2 N2B C6B C7B 173(2) . .
N2B C6B C7B C8B 0.0 . .
C6B C7B C8B C9B 0.0 . .
C6B C7B C8B C13B 175(5) . .
C7B C8B C9B C10B 0.0 . .
C13B C8B C9B C10B -175(5) . .
C8B C9B C10B N2B 0.0 . .
C6B N2B C10B C9B 0.0 . .
Pd2 N2B C10B C9B -173(2) . .
C4B C3B C11B C12B 23(62) . .
C2B C3B C11B C12B -160(59) . .
C3B C11B C12B C16B 145(40) . .
C7B C8B C13B C14B 127(38) . .
C9B C8B C13B C14B -58(41) . .
C8B C13B C14B C18B -90(67) . .
C19B N3B C15B C16B 0.0 . .
N3B C15B C16B C17B 0.0 . .
N3B C15B C16B C12B 178(5) . .
C11B C12B C16B C17B 10(66) . .
C11B C12B C16B C15B -168(61) . .
C15B C16B C17B C18B 0.0 . .
C12B C16B C17B C18B -178(6) . .
C16B C17B C18B C19B 0.0 . .
C16B C17B C18B C14B -174(6) . .
C13B C14B C18B C19B 147(60) . .
C13B C14B C18B C17B -39(64) . .
C17B C18B C19B N3B 0.0 . .
C14B C18B C19B N3B 174(6) . .
C15B N3B C19B C18B 0.0 . .
C5C N1C C1C C2C 0.0 . .
Pd2 N1C C1C C2C -175(2) . .
N1C C1C C2C C3C 0.0 . .
C1C C2C C3C C4C 0.0 . .
C1C C2C C3C C11C -179(4) . .
C2C C3C C4C C5C 0.0 . .
C11C C3C C4C C5C 179(5) . .
C3C C4C C5C N1C 0.0 . .
C1C N1C C5C C4C 0.0 . .
Pd2 N1C C5C C4C 176(2) . .
C10C N2C C6C C7C 0.0 . .
Pd3 N2C C6C C7C 175(2) . .
N2C C6C C7C C8C 0.0 . .
C6C C7C C8C C9C 0.0 . .
C6C C7C C8C C13C -177(4) . .
C7C C8C C9C C10C 0.0 . .
C13C C8C C9C C10C 177(4) . .
C8C C9C C10C N2C 0.0 . .
C6C N2C C10C C9C 0.0 . .
Pd3 N2C C10C C9C -176(2) . .
C4C C3C C11C C12C -17(29) . .
C2C C3C C11C C12C 163(26) . .
C3C C11C C12C C16C 146(20) . .
C7C C8C C13C C14C -120(35) . .
C9C C8C C13C C14C 63(37) . .
C8C C13C C14C C18C 157(23) . .
C19C N3C C15C C16C 0.0 . .
N3C C15C C16C C17C 0.0 . .
N3C C15C C16C C12C -178(5) . .
C11C C12C C16C C17C 49(30) . .
C11C C12C C16C C15C -133(27) . .
C15C C16C C17C C18C 0.0 . .
C12C C16C C17C C18C 178(5) . .
C16C C17C C18C C19C 0.0 . .
C16C C17C C18C C14C 179(6) . .
C13C C14C C18C C17C -35(26) . .
C13C C14C C18C C19C 144(22) . .
C17C C18C C19C N3C 0.0 . .
C14C C18C C19C N3C -180(4) . .
C15C N3C C19C C18C 0.0 . .
C1B N1B Pd1 N1B -95.9(17) . 18
C5B N1B Pd1 N1B 92.5(19) . 18
C1B N1B Pd1 N2A 84(2) . .
C5B N1B Pd1 N2A -87(2) . .
C1B N1B Pd1 N2A -111(100) . 18
C5B N1B Pd1 N2A 77(100) . 18
C6A N2A Pd1 N1B -85.2(19) . .
C10A N2A Pd1 N1B 89(2) . .
C6A N2A Pd1 N1B -100(100) . 18
C10A N2A Pd1 N1B 74(100) . 18
C6A N2A Pd1 N2A 95.2(19) . 18
C10A N2A Pd1 N2A -91(2) . 18
C1C N1C Pd2 N1C -89(2) . 20
C5C N1C Pd2 N1C 95(2) . 20
C1C N1C Pd2 N2B 7(12) . 20
C5C N1C Pd2 N2B -168(10) . 20
C1C N1C Pd2 N2B 84(2) . .
C5C N1C Pd2 N2B -92(2) . .
C6B N2B Pd2 N1C 19(12) . 20
C10B N2B Pd2 N1C -168(10) . 20
C6B N2B Pd2 N1C -78(2) . .
C10B N2B Pd2 N1C 96(2) . .
C6B N2B Pd2 N2B 95.7(18) . 20
C10B N2B Pd2 N2B -91.0(19) . 20
C6C N2C Pd3 N2C 90(2) . 19
C10C N2C Pd3 N2C -95(2) . 19
C6C N2C Pd3 N1A -86(2) . .
C10C N2C Pd3 N1A 90(2) . .
C6C N2C Pd3 N1A 23(19) . 19
C10C N2C Pd3 N1A -162(18) . 19
C5A N1A Pd3 N2C -94(2) . .
C1A N1A Pd3 N2C 86(2) . .
C5A N1A Pd3 N2C -161(18) . 19
C1A N1A Pd3 N2C 19(19) . 19
C5A N1A Pd3 N1A 90(2) . 19
C1A N1A Pd3 N1A -89(2) . 19
O63 O26 O28 O40 180.000(17) 25 .
O42 O53 O64 O60 -150(5) . 19
O42 O53 O64 O60 150(5) . .
O60 O60 O64 O53 95(9) 19 .
